data_2230717
loop_
_publ_author_name
'Bentiss, Fouad'
'Capet, Fr\'ed\'eric'
'Lagren\'ee, Michel'
'Saadi, Mohamed'
'El Ammari, Lahcen'

_publ_section_title
;
 <i>trans</i>-Diaquabis[2,5-bis(pyridin-2-yl)-1,3,4-thiadiazole]cobalt(II)
 bis(tetrafluoridoborate)
;
_journal_coeditor_code IM2290
_journal_issue 7
_journal_name_full 'Acta Crystallographica Section E'
_journal_page_first m834
_journal_page_last m835
_journal_paper_doi 10.1107/S1600536811020125
_journal_volume 67
_journal_year 2011
_chemical_formula_iupac '[Co (C12 H8 N4 S)2 (H2 O)2] (B F4)2'
_chemical_formula_moiety 'C24 H20 Co N8 O2 S2 2+, 2(B F4 -)'
_chemical_formula_sum 'C24 H20 B2 Co F8 N8 O2 S2'
_chemical_formula_weight 749.15
_chemical_name_systematic
;
<i>trans</i>-Diaquabis[2,5-bis(pyridin-2-yl)-1,3,4-thiadiazole]cobalt(II)
bis(tetrafluoridoborate)
;
_space_group_IT_number 14
_symmetry_cell_setting monoclinic
_symmetry_space_group_name_Hall '-P 2yn'
_symmetry_space_group_name_H-M 'P 1 21/n 1'
_atom_sites_solution_hydrogens geom
_atom_sites_solution_primary direct
_atom_sites_solution_secondary difmap
_audit_creation_method SHELXL-97
_cell_angle_alpha 90.00
_cell_angle_beta 101.1140(10)
_cell_angle_gamma 90.00
_cell_formula_units_Z 2
_cell_length_a 10.8319(2)
_cell_length_b 11.0623(2)
_cell_length_c 13.2120(3)
_cell_measurement_reflns_used 3055
_cell_measurement_temperature 100(2)
_cell_measurement_theta_max 26.0
_cell_measurement_theta_min 2.46
_cell_volume 1553.45(5)
_computing_cell_refinement 'SAINT (Bruker, 2005)'
_computing_data_collection 'APEX2 (Bruker, 2005)'
_computing_data_reduction 'SAINT (Bruker, 2005)'
_computing_molecular_graphics 'ORTEP-3 for Windows (Farrugia,1997)'
_computing_publication_material 'WinGX (Farrugia, 1999)'
_computing_structure_refinement 'SHELXL97 (Sheldrick, 2008)'
_computing_structure_solution 'SHELXS97 (Sheldrick, 2008)'
_diffrn_ambient_temperature 100(2)
_diffrn_measured_fraction_theta_full 1.000
_diffrn_measured_fraction_theta_max 1.000
_diffrn_measurement_device_type 'Bruker X8 APEXII'
_diffrn_measurement_method '\f and \w'
_diffrn_radiation_monochromator graphite
_diffrn_radiation_source 'fine-focus sealed tube'
_diffrn_radiation_type MoK\a
_diffrn_radiation_wavelength 0.71073
_diffrn_reflns_av_R_equivalents 0.0230
_diffrn_reflns_av_sigmaI/netI 0.0102
_diffrn_reflns_limit_h_max 13
_diffrn_reflns_limit_h_min -13
_diffrn_reflns_limit_k_max 13
_diffrn_reflns_limit_k_min -13
_diffrn_reflns_limit_l_max 16
_diffrn_reflns_limit_l_min -16
_diffrn_reflns_number 32328
_diffrn_reflns_theta_full 26.00
_diffrn_reflns_theta_max 26.00
_diffrn_reflns_theta_min 2.42
_exptl_absorpt_coefficient_mu 0.774
_exptl_absorpt_correction_T_max 0.863
_exptl_absorpt_correction_T_min 0.757
_exptl_absorpt_correction_type multi-scan
_exptl_absorpt_process_details '(SADABS; Bruker, 2005)'
_exptl_crystal_colour Pink
_exptl_crystal_density_diffrn 1.602
_exptl_crystal_density_method 'not measured'
_exptl_crystal_description prism
_exptl_crystal_F_000 754
_exptl_crystal_size_max 0.39
_exptl_crystal_size_mid 0.30
_exptl_crystal_size_min 0.19
_refine_diff_density_max 0.537
_refine_diff_density_min -0.359
_refine_ls_extinction_method none
_refine_ls_goodness_of_fit_ref 1.041
_refine_ls_hydrogen_treatment constr
_refine_ls_matrix_type full
_refine_ls_number_parameters 214
_refine_ls_number_reflns 3055
_refine_ls_number_restraints 0
_refine_ls_restrained_S_all 1.041
_refine_ls_R_factor_all 0.0271
_refine_ls_R_factor_gt 0.0252
_refine_ls_shift/su_max 0.001
_refine_ls_shift/su_mean 0.000
_refine_ls_structure_factor_coef Fsqd
_refine_ls_weighting_details 'calc w=1/[\s^2^(Fo^2^)+(0.0280P)^2^+1.2095P] where P=(Fo^2^+2Fc^2^)/3'
_refine_ls_weighting_scheme calc
_refine_ls_wR_factor_gt 0.0624
_refine_ls_wR_factor_ref 0.0642
_reflns_number_gt 2877
_reflns_number_total 3055
_reflns_threshold_expression I>2sigma(I)
_cod_data_source_file im2290.cif
_cod_data_source_block I
_cod_original_sg_symbol_H-M 'P 21/n'
_cod_database_code 2230717
_cod_database_fobs_code 2230717

loop_
_symmetry_equiv_pos_as_xyz
'x, y, z'
'-x+1/2, y+1/2, -z+1/2'
'-x, -y, -z'
'x-1/2, -y-1/2, z-1/2'

loop_
_atom_site_type_symbol
_atom_site_label
_atom_site_fract_x
_atom_site_fract_y
_atom_site_fract_z
_atom_site_U_iso_or_equiv
_atom_site_adp_type
_atom_site_calc_flag
_atom_site_refinement_flags
_atom_site_occupancy
_atom_site_symmetry_multiplicity
_atom_site_disorder_assembly
_atom_site_disorder_group
B B1 0.57309(16) 0.64485(16) 0.25732(14) 0.0216(3) Uani d . 1 1 . .
F F1 0.67597(12) 0.59356(14) 0.32121(9) 0.0571(4) Uani d . 1 1 . .
F F2 0.58207(9) 0.62506(10) 0.15136(7) 0.0332(2) Uani d . 1 1 . .
F F3 0.46504(11) 0.59451(11) 0.27939(11) 0.0506(3) Uani d . 1 1 . .
F F4 0.57202(12) 0.76967(9) 0.27725(9) 0.0446(3) Uani d . 1 1 . .
C C1 0.40758(13) 0.75359(13) -0.02371(11) 0.0182(3) Uani d . 1 1 . .
C C2 0.47872(13) 1.25525(13) 0.07062(11) 0.0183(3) Uani d . 1 1 . .
C C3 0.43647(14) 1.36225(14) 0.10807(12) 0.0217(3) Uani d . 1 1 . .
H H3 0.4818 1.4354 0.1061 0.026 Uiso calc R 1 1 . .
C C4 0.32601(15) 1.36036(14) 0.14872(12) 0.0247(3) Uani d . 1 1 . .
H H4 0.2948 1.4323 0.1740 0.030 Uiso calc R 1 1 . .
C C5 0.26323(15) 1.25161(14) 0.15134(12) 0.0245(3) Uani d . 1 1 . .
H H5 0.1882 1.2476 0.1784 0.029 Uiso calc R 1 1 . .
C C6 0.31236(14) 1.14767(14) 0.11331(12) 0.0224(3) Uani d . 1 1 . .
H H6 0.2695 1.0732 0.1161 0.027 Uiso calc R 1 1 . .
C C7 0.22011(13) 0.74718(13) 0.04650(11) 0.0196(3) Uani d . 1 1 . .
C C8 0.10139(14) 0.71559(14) 0.07978(11) 0.0206(3) Uani d . 1 1 . .
C C9 0.01592(15) 0.80486(16) 0.09485(13) 0.0278(3) Uani d . 1 1 . .
H H9 0.0326 0.8880 0.0854 0.033 Uiso calc R 1 1 . .
C C10 -0.09485(16) 0.76752(18) 0.12427(14) 0.0327(4) Uani d . 1 1 . .
H H10 -0.1560 0.8253 0.1349 0.039 Uiso calc R 1 1 . .
C C11 -0.11496(16) 0.64530(17) 0.13791(13) 0.0317(4) Uani d . 1 1 . .
H H11 -0.1899 0.6180 0.1578 0.038 Uiso calc R 1 1 . .
C C12 -0.02334(16) 0.56355(16) 0.12188(13) 0.0295(4) Uani d . 1 1 . .
H H12 -0.0372 0.4800 0.1322 0.035 Uiso calc R 1 1 . .
Co Co1 0.5000 1.0000 0.0000 0.01779(9) Uani d S 1 2 . .
N N1 0.41821(12) 1.14819(11) 0.07273(10) 0.0196(3) Uani d . 1 1 . .
N N2 0.37922(11) 0.85730(11) 0.01641(10) 0.0195(3) Uani d . 1 1 . .
N N3 0.27082(12) 0.85445(11) 0.05733(10) 0.0210(3) Uani d . 1 1 . .
N N4 0.08401(12) 0.59657(12) 0.09253(10) 0.0243(3) Uani d . 1 1 . .
O O1 0.61489(10) 0.95481(10) 0.14452(9) 0.0267(2) Uani d . 1 1 . .
H H1W 0.6833 0.9925 0.1697 0.032 Uiso d R 1 1 . .
H H2W 0.6079 0.9000 0.1892 0.032 Uiso d R 1 1 . .
S S1 0.30230(3) 0.64074(3) -0.01342(3) 0.01990(10) Uani d . 1 1 . .

loop_
_atom_site_aniso_label
_atom_site_aniso_U_11
_atom_site_aniso_U_22
_atom_site_aniso_U_33
_atom_site_aniso_U_12
_atom_site_aniso_U_13
_atom_site_aniso_U_23
B1 0.0179(8) 0.0198(8) 0.0261(9) 0.0022(6) 0.0013(7) 0.0020(7)
F1 0.0467(7) 0.0832(10) 0.0362(6) 0.0401(7) -0.0049(5) 0.0013(6)
F2 0.0322(5) 0.0381(6) 0.0277(5) -0.0042(4) 0.0018(4) -0.0023(4)
F3 0.0409(6) 0.0405(7) 0.0801(9) -0.0129(5) 0.0361(6) -0.0168(6)
F4 0.0673(8) 0.0217(5) 0.0455(6) -0.0078(5) 0.0126(6) -0.0022(5)
C1 0.0168(7) 0.0148(7) 0.0213(7) -0.0023(5) -0.0009(5) 0.0027(5)
C2 0.0170(7) 0.0176(7) 0.0185(7) -0.0009(5) -0.0012(5) 0.0018(5)
C3 0.0230(8) 0.0164(7) 0.0250(8) -0.0022(6) 0.0024(6) 0.0006(6)
C4 0.0273(8) 0.0204(8) 0.0270(8) 0.0026(6) 0.0070(6) -0.0017(6)
C5 0.0224(7) 0.0252(8) 0.0268(8) -0.0006(6) 0.0074(6) 0.0007(6)
C6 0.0213(7) 0.0198(7) 0.0266(8) -0.0046(6) 0.0061(6) 0.0006(6)
C7 0.0178(7) 0.0185(7) 0.0212(7) -0.0003(6) 0.0006(6) 0.0010(6)
C8 0.0177(7) 0.0232(8) 0.0201(7) -0.0033(6) 0.0018(5) -0.0013(6)
C9 0.0220(8) 0.0259(8) 0.0348(9) 0.0002(6) 0.0032(7) -0.0001(7)
C10 0.0219(8) 0.0428(10) 0.0341(9) 0.0051(7) 0.0074(7) -0.0038(8)
C11 0.0226(8) 0.0463(11) 0.0284(9) -0.0080(7) 0.0103(7) -0.0017(8)
C12 0.0305(9) 0.0300(9) 0.0302(8) -0.0106(7) 0.0114(7) -0.0016(7)
Co1 0.01571(14) 0.01254(14) 0.02481(16) -0.00254(10) 0.00315(11) -0.00077(10)
N1 0.0184(6) 0.0159(6) 0.0235(6) -0.0018(5) 0.0017(5) 0.0012(5)
N2 0.0166(6) 0.0164(6) 0.0253(6) -0.0018(5) 0.0033(5) -0.0002(5)
N3 0.0173(6) 0.0194(6) 0.0264(7) -0.0028(5) 0.0043(5) 0.0004(5)
N4 0.0239(7) 0.0229(7) 0.0275(7) -0.0059(5) 0.0083(5) -0.0016(5)
O1 0.0244(6) 0.0220(6) 0.0306(6) -0.0050(4) -0.0027(5) 0.0039(5)
S1 0.01719(18) 0.01395(17) 0.0284(2) -0.00295(13) 0.00399(14) 0.00011(14)

loop_
_atom_type_symbol
_atom_type_description
_atom_type_scat_dispersion_real
_atom_type_scat_dispersion_imag
_atom_type_scat_source
C C 0.0033 0.0016 'International Tables Vol C Tables 4.2.6.8 and 6.1.1.4'
H H 0.0000 0.0000 'International Tables Vol C Tables 4.2.6.8 and 6.1.1.4'
B B 0.0013 0.0007 'International Tables Vol C Tables 4.2.6.8 and 6.1.1.4'
N N 0.0061 0.0033 'International Tables Vol C Tables 4.2.6.8 and 6.1.1.4'
O O 0.0106 0.0060 'International Tables Vol C Tables 4.2.6.8 and 6.1.1.4'
F F 0.0171 0.0103 'International Tables Vol C Tables 4.2.6.8 and 6.1.1.4'
S S 0.1246 0.1234 'International Tables Vol C Tables 4.2.6.8 and 6.1.1.4'
Co Co 0.3494 0.9721 'International Tables Vol C Tables 4.2.6.8 and 6.1.1.4'

loop_
_geom_angle_atom_site_label_1
_geom_angle_atom_site_label_2
_geom_angle_atom_site_label_3
_geom_angle_site_symmetry_1
_geom_angle_site_symmetry_3
_geom_angle
_geom_angle_publ_flag
F3 B1 F1 . . 108.81(15) ?
F3 B1 F4 . . 108.63(14) ?
F1 B1 F4 . . 108.86(14) ?
F3 B1 F2 . . 111.36(14) ?
F1 B1 F2 . . 109.49(13) ?
F4 B1 F2 . . 109.65(13) ?
N2 C1 C2 . 3_675 119.94(13) ?
N2 C1 S1 . . 112.95(11) ?
C2 C1 S1 3_675 . 127.10(11) ?
N1 C2 C3 . . 122.76(13) ?
N1 C2 C1 . 3_675 113.20(13) ?
C3 C2 C1 . 3_675 124.03(13) ?
C2 C3 C4 . . 119.07(14) ?
C2 C3 H3 . . 120.5 ?
C4 C3 H3 . . 120.5 ?
C5 C4 C3 . . 118.77(14) ?
C5 C4 H4 . . 120.6 ?
C3 C4 H4 . . 120.6 ?
C4 C5 C6 . . 118.80(14) ?
C4 C5 H5 . . 120.6 ?
C6 C5 H5 . . 120.6 ?
N1 C6 C5 . . 123.17(14) ?
N1 C6 H6 . . 118.4 ?
C5 C6 H6 . . 118.4 ?
N3 C7 C8 . . 123.68(14) ?
N3 C7 S1 . . 114.88(11) ?
C8 C7 S1 . . 121.44(11) ?
N4 C8 C9 . . 124.24(14) ?
N4 C8 C7 . . 114.78(13) ?
C9 C8 C7 . . 120.97(14) ?
C10 C9 C8 . . 117.47(16) ?
C10 C9 H9 . . 121.3 ?
C8 C9 H9 . . 121.3 ?
C11 C10 C9 . . 119.38(16) ?
C11 C10 H10 . . 120.3 ?
C9 C10 H10 . . 120.3 ?
C10 C11 C12 . . 118.70(15) ?
C10 C11 H11 . . 120.6 ?
C12 C11 H11 . . 120.6 ?
N4 C12 C11 . . 123.37(16) ?
N4 C12 H12 . . 118.3 ?
C11 C12 H12 . . 118.3 ?
N2 Co1 N2 . 3_675 180.0 ?
N2 Co1 O1 . 3_675 90.06(5) ?
N2 Co1 O1 3_675 3_675 89.94(5) ?
N2 Co1 O1 . . 89.94(5) ?
N2 Co1 O1 3_675 . 90.06(5) ?
O1 Co1 O1 3_675 . 180.0 ?
N2 Co1 N1 . 3_675 78.03(5) ?
N2 Co1 N1 3_675 3_675 101.97(5) ?
O1 Co1 N1 3_675 3_675 89.90(5) ?
O1 Co1 N1 . 3_675 90.10(5) ?
N2 Co1 N1 . . 101.97(5) ?
N2 Co1 N1 3_675 . 78.03(5) ?
O1 Co1 N1 3_675 . 90.10(5) ?
O1 Co1 N1 . . 89.90(5) ?
N1 Co1 N1 3_675 . 180.0 ?
C6 N1 C2 . . 117.42(13) ?
C6 N1 Co1 . . 128.27(10) ?
C2 N1 Co1 . . 114.19(10) ?
C1 N2 N3 . . 114.59(12) ?
C1 N2 Co1 . . 114.52(10) ?
N3 N2 Co1 . . 130.79(9) ?
C7 N3 N2 . . 110.42(12) ?
C8 N4 C12 . . 116.84(14) ?
Co1 O1 H1W . . 123.1 ?
Co1 O1 H2W . . 131.9 ?
H1W O1 H2W . . 105.0 ?
C1 S1 C7 . . 87.15(7) ?

loop_
_geom_bond_atom_site_label_1
_geom_bond_atom_site_label_2
_geom_bond_site_symmetry_2
_geom_bond_distance
_geom_bond_publ_flag
B1 F3 . 1.377(2) ?
B1 F1 . 1.383(2) ?
B1 F4 . 1.406(2) ?
B1 F2 . 1.439(2) ?
C1 N2 . 1.3245(19) ?
C1 C2 3_675 1.485(2) ?
C1 S1 . 1.7138(14) ?
C2 N1 . 1.3565(19) ?
C2 C3 . 1.394(2) ?
C2 C1 3_675 1.485(2) ?
C3 C4 . 1.403(2) ?
C3 H3 . 0.9500 ?
C4 C5 . 1.386(2) ?
C4 H4 . 0.9500 ?
C5 C6 . 1.400(2) ?
C5 H5 . 0.9500 ?
C6 N1 . 1.356(2) ?
C6 H6 . 0.9500 ?
C7 N3 . 1.3039(19) ?
C7 C8 . 1.479(2) ?
C7 S1 . 1.7543(15) ?
C8 N4 . 1.345(2) ?
C8 C9 . 1.394(2) ?
C9 C10 . 1.393(2) ?
C9 H9 . 0.9500 ?
C10 C11 . 1.387(3) ?
C10 H10 . 0.9500 ?
C11 C12 . 1.389(3) ?
C11 H11 . 0.9500 ?
C12 N4 . 1.345(2) ?
C12 H12 . 0.9500 ?
Co1 N2 . 2.0880(12) ?
Co1 N2 3_675 2.0880(12) ?
Co1 O1 3_675 2.1280(11) ?
Co1 O1 . 2.1280(11) ?
Co1 N1 3_675 2.1734(13) ?
Co1 N1 . 2.1734(13) ?
N2 N3 . 1.3845(17) ?
O1 H1W . 0.8597 ?
O1 H2W . 0.8597 ?

loop_
_geom_hbond_atom_site_label_D
_geom_hbond_atom_site_label_H
_geom_hbond_atom_site_label_A
_geom_hbond_site_symmetry_A
_geom_hbond_distance_DH
_geom_hbond_distance_HA
_geom_hbond_distance_DA
_geom_hbond_angle_DHA
O1 H1W F1 2_655 0.86 1.88 2.7014(16) 161
O1 H2W F4 . 0.86 1.94 2.7927(16) 172

loop_
_geom_torsion_atom_site_label_1
_geom_torsion_atom_site_label_2
_geom_torsion_atom_site_label_3
_geom_torsion_atom_site_label_4
_geom_torsion_site_symmetry_1
_geom_torsion_site_symmetry_2
_geom_torsion_site_symmetry_3
_geom_torsion_site_symmetry_4
_geom_torsion
_geom_torsion_publ_flag
N1 C2 C3 C4 . . . . -0.8(2) ?
C1 C2 C3 C4 3_675 . . . 178.56(14) ?
C2 C3 C4 C5 . . . . 0.7(2) ?
C3 C4 C5 C6 . . . . 0.0(2) ?
C4 C5 C6 N1 . . . . -0.7(2) ?
N3 C7 C8 N4 . . . . -160.18(14) ?
S1 C7 C8 N4 . . . . 20.91(18) ?
N3 C7 C8 C9 . . . . 20.5(2) ?
S1 C7 C8 C9 . . . . -158.44(12) ?
N4 C8 C9 C10 . . . . -0.5(2) ?
C7 C8 C9 C10 . . . . 178.78(14) ?
C8 C9 C10 C11 . . . . 0.5(2) ?
C9 C10 C11 C12 . . . . 0.1(3) ?
C10 C11 C12 N4 . . . . -0.8(3) ?
C5 C6 N1 C2 . . . . 0.7(2) ?
C5 C6 N1 Co1 . . . . -174.93(11) ?
C3 C2 N1 C6 . . . . 0.0(2) ?
C1 C2 N1 C6 3_675 . . . -179.34(12) ?
C3 C2 N1 Co1 . . . . 176.30(11) ?
C1 C2 N1 Co1 3_675 . . . -3.08(15) ?
N2 Co1 N1 C6 . . . . -2.87(14) ?
N2 Co1 N1 C6 3_675 . . . 177.13(14) ?
O1 Co1 N1 C6 3_675 . . . 87.21(13) ?
O1 Co1 N1 C6 . . . . -92.79(13) ?
N1 Co1 N1 C6 3_675 . . . -177.1(5) ?
N2 Co1 N1 C2 . . . . -178.64(10) ?
N2 Co1 N1 C2 3_675 . . . 1.36(10) ?
O1 Co1 N1 C2 3_675 . . . -88.56(10) ?
O1 Co1 N1 C2 . . . . 91.44(10) ?
N1 Co1 N1 C2 3_675 . . . 7.1(4) ?
C2 C1 N2 N3 3_675 . . . 179.69(12) ?
S1 C1 N2 N3 . . . . -0.59(16) ?
C2 C1 N2 Co1 3_675 . . . 2.91(17) ?
S1 C1 N2 Co1 . . . . -177.38(6) ?
N2 Co1 N2 C1 3_675 . . . -137(5) ?
O1 Co1 N2 C1 3_675 . . . 89.03(11) ?
O1 Co1 N2 C1 . . . . -90.97(11) ?
N1 Co1 N2 C1 3_675 . . . -0.85(10) ?
N1 Co1 N2 C1 . . . . 179.15(10) ?
N2 Co1 N2 N3 3_675 . . . 47(5) ?
O1 Co1 N2 N3 3_675 . . . -87.11(12) ?
O1 Co1 N2 N3 . . . . 92.89(12) ?
N1 Co1 N2 N3 3_675 . . . -176.99(13) ?
N1 Co1 N2 N3 . . . . 3.01(13) ?
C8 C7 N3 N2 . . . . -178.29(13) ?
S1 C7 N3 N2 . . . . 0.69(16) ?
C1 N2 N3 C7 . . . . -0.07(18) ?
Co1 N2 N3 C7 . . . . 176.07(10) ?
C9 C8 N4 C12 . . . . -0.1(2) ?
C7 C8 N4 C12 . . . . -179.41(14) ?
C11 C12 N4 C8 . . . . 0.7(2) ?
N2 C1 S1 C7 . . . . 0.78(11) ?
C2 C1 S1 C7 3_675 . . . -179.52(13) ?
N3 C7 S1 C1 . . . . -0.86(12) ?
C8 C7 S1 C1 . . . . 178.15(13) ?
